data_7153085
loop_
_publ_author_name
'Li, Xianghui'
'Jia, Yiming'
'Ren, Yi'
'Wang, Youjia'
'Hu, Jinchuan'
'Ma, Teng'
'Feng, Wen'
'Yuan, Lihua'

_publ_section_title
;
 Quadruply hydrogen-bonded heteroduplexes based on imide and urea units
 arrayed with ADDA/DAAD sequences.
;
_journal_issue 40
_journal_name_full 'Organic &amp; biomolecular chemistry'
_journal_page_first 6975
_journal_page_last 6983
_journal_paper_doi 10.1039/c3ob40998h
_journal_volume 11
_journal_year 2013
_chemical_formula_moiety 'C21 H26 N4 O5'
_chemical_formula_sum 'C21 H26 N4 O5'
_chemical_formula_weight 414.46
_chemical_name_systematic
;
 ? 
;
_space_group_crystal_system monoclinic
_space_group_IT_number 15
_space_group_name_Hall '-C 2yc'
_space_group_name_H-M_alt 'C 1 2/c 1'
_symmetry_space_group_name_Hall '-C 2yc'
_symmetry_space_group_name_H-M 'C 1 2/c 1'
_atom_sites_solution_hydrogens geom
_atom_sites_solution_primary direct
_atom_sites_solution_secondary difmap
_audit_creation_date 2012-05-10
_audit_creation_method
;
  Olex2 1.1
  (compiled 2011.11.01 svn.r2039, GUI svn.r3906)
;
_cell_angle_alpha 90.00
_cell_angle_beta 93.637(2)
_cell_angle_gamma 90.00
_cell_formula_units_Z 8
_cell_length_a 8.4737(3)
_cell_length_b 16.6247(5)
_cell_length_c 28.3411(9)
_cell_measurement_reflns_used 2711
_cell_measurement_temperature 135.00(10)
_cell_measurement_theta_max 29.2194
_cell_measurement_theta_min 2.8749
_cell_volume 3984.4(2)
_computing_cell_refinement
;
CrysAlisPro, Agilent Technologies,
Version 1.171.35.19 (release 27-10-2011 CrysAlis171 .NET)
(compiled Oct 27 2011,15:02:11)
;
_computing_data_collection
;
CrysAlisPro, Agilent Technologies,
Version 1.171.35.19 (release 27-10-2011 CrysAlis171 .NET)
(compiled Oct 27 2011,15:02:11)
;
_computing_data_reduction
;
CrysAlisPro, Agilent Technologies,
Version 1.171.35.19 (release 27-10-2011 CrysAlis171 .NET)
(compiled Oct 27 2011,15:02:11)
;
_computing_molecular_graphics
;
O. V. Dolomanov, L. J. Bourhis, R. J. Gildea, J. A. K. Howard and H. Puschmann,
OLEX2: a complete structure solution, refinement and analysis program.
J. Appl. Cryst. (2009). 42, 339-341.
;
_computing_publication_material
;
O. V. Dolomanov, L. J. Bourhis, R. J. Gildea, J. A. K. Howard and H. Puschmann,
OLEX2: a complete structure solution, refinement and analysis program.
J. Appl. Cryst. (2009). 42, 339-341.
;
_computing_structure_refinement
;
SHELXL, G.M. Sheldrick, Acta Cryst.
2008). A64, 112-122
;
_computing_structure_solution
;
SHELXS, G.M. Sheldrick, Acta Cryst.
(2008). A64, 112-122
;
_diffrn_ambient_temperature 135.00(10)
_diffrn_detector_area_resol_mean 16.0874
_diffrn_measured_fraction_theta_full 0.987
_diffrn_measured_fraction_theta_max 0.987
_diffrn_measurement_details
;
  1 omega  -93.00  -33.00   0.3000    3.0000
omega____ theta____ kappa____ phi______ frames
    -      -17.0486  178.0000 -150.0000 200

  2 omega  -73.00  -19.00   0.3000    3.0000
omega____ theta____ kappa____ phi______ frames
    -      -17.0486  123.0000  126.0000 180

  3 omega  -24.00   75.00   0.3000    3.0000
omega____ theta____ kappa____ phi______ frames
    -       20.0174   19.0000  120.0000 330
;
_diffrn_measurement_device_type 'Xcalibur, Eos'
_diffrn_measurement_method '\w scans'
_diffrn_orient_matrix_UB_11 0.0105187000
_diffrn_orient_matrix_UB_12 -0.0422165000
_diffrn_orient_matrix_UB_13 0.0019451000
_diffrn_orient_matrix_UB_21 -0.0034872000
_diffrn_orient_matrix_UB_22 0.0027784000
_diffrn_orient_matrix_UB_23 0.0248854000
_diffrn_orient_matrix_UB_31 -0.0831591000
_diffrn_orient_matrix_UB_32 -0.0054570000
_diffrn_orient_matrix_UB_33 -0.0023884000
_diffrn_radiation_monochromator graphite
_diffrn_radiation_type 'Mo K\a'
_diffrn_radiation_wavelength 0.7107
_diffrn_reflns_av_R_equivalents 0.0158
_diffrn_reflns_av_unetI/netI 0.0357
_diffrn_reflns_limit_h_max 8
_diffrn_reflns_limit_h_min -10
_diffrn_reflns_limit_k_max 20
_diffrn_reflns_limit_k_min -19
_diffrn_reflns_limit_l_max 23
_diffrn_reflns_limit_l_min -35
_diffrn_reflns_number 7866
_diffrn_reflns_theta_full 26.37
_diffrn_reflns_theta_max 26.37
_diffrn_reflns_theta_min 2.88
_diffrn_source 'Enhance (Mo) X-ray Source'
_diffrn_source_current n/a
_diffrn_source_voltage n/a
_exptl_absorpt_coefficient_mu 0.100
_exptl_absorpt_correction_T_max 1.00000
_exptl_absorpt_correction_T_min 0.87895
_exptl_absorpt_correction_type multi-scan
_exptl_absorpt_process_details
;
CrysAlisPro, Agilent Technologies,
Version 1.171.35.19 (release 27-10-2011 CrysAlis171 .NET)
(compiled Oct 27 2011,15:02:11)
Empirical absorption correction using spherical harmonics,
 implemented in SCALE3 ABSPACK scaling algorithm.
;
_exptl_crystal_colour colorless
_exptl_crystal_density_diffrn 1.382
_exptl_crystal_density_method 'not measured'
_exptl_crystal_description block
_exptl_crystal_F_000 1760
_exptl_crystal_size_max 0.40
_exptl_crystal_size_mid 0.20
_exptl_crystal_size_min 0.20
_refine_diff_density_max 0.202
_refine_diff_density_min -0.260
_refine_diff_density_rms 0.053
_refine_ls_extinction_method none
_refine_ls_goodness_of_fit_ref 1.026
_refine_ls_hydrogen_treatment constr
_refine_ls_matrix_type full
_refine_ls_number_parameters 275
_refine_ls_number_reflns 4031
_refine_ls_number_restraints 0
_refine_ls_restrained_S_all 1.026
_refine_ls_R_factor_all 0.0532
_refine_ls_R_factor_gt 0.0405
_refine_ls_shift/su_max 0.001
_refine_ls_shift/su_mean 0.000
_refine_ls_structure_factor_coef Fsqd
_refine_ls_weighting_details 'calc w=1/[\s^2^(Fo^2^)+(0.0456P)^2^+1.7038P] where P=(Fo^2^+2Fc^2^)/3'
_refine_ls_weighting_scheme calc
_refine_ls_wR_factor_gt 0.0927
_refine_ls_wR_factor_ref 0.1014
_reflns_number_gt 3274
_reflns_number_total 4031
_reflns_threshold_expression >2sigma(I)
_cod_data_source_file c3ob40998h.txt
_cod_data_source_block 120510_s1_lxh
_cod_original_cell_volume 3984.5(2)
_cod_database_code 7153085
_chemical_oxdiff_formula C12H12N4O6
_reflns_odcompleteness_completeness 98.68
_reflns_odcompleteness_iscentric 1
_reflns_odcompleteness_theta 26.32

loop_
_space_group_symop_id
_space_group_symop_operation_xyz
1 'x, y, z'
2 '-x, y, -z+1/2'
3 'x+1/2, y+1/2, z'
4 '-x+1/2, y+1/2, -z+1/2'
5 '-x, -y, -z'
6 'x, -y, z-1/2'
7 '-x+1/2, -y+1/2, -z'
8 'x+1/2, -y+1/2, z-1/2'

loop_
_atom_site_label
_atom_site_type_symbol
_atom_site_fract_x
_atom_site_fract_y
_atom_site_fract_z
_atom_site_U_iso_or_equiv
_atom_site_adp_type
_atom_site_occupancy
_atom_site_symmetry_multiplicity
_atom_site_calc_flag
_atom_site_refinement_flags
O2 O 0.98091(12) 0.23771(6) 0.55844(4) 0.0220(2) Uani 1 1 d .
O4 O 0.99899(12) 0.00147(6) 0.59792(4) 0.0221(2) Uani 1 1 d .
O5 O 1.80021(13) 0.03952(6) 0.22356(4) 0.0275(3) Uani 1 1 d .
N1 N 1.36284(14) 0.11196(7) 0.45384(4) 0.0195(3) Uani 1 1 d .
H1 H 1.3945 0.1622 0.4570 0.023 Uiso 1 1 calc R
O1 O 1.36971(12) 0.00060(6) 0.40630(4) 0.0230(3) Uani 1 1 d .
N2 N 1.49399(14) 0.11683(7) 0.38642(4) 0.0188(3) Uani 1 1 d .
H2 H 1.5077 0.1674 0.3949 0.023 Uiso 1 1 calc R
N4 N 1.83002(15) 0.19746(8) 0.21046(5) 0.0260(3) Uani 1 1 d .
H4 H 1.8454 0.1478 0.2010 0.031 Uiso 1 1 calc R
C2 C 1.27088(16) 0.08021(9) 0.48953(5) 0.0168(3) Uani 1 1 d .
O3 O 1.73104(15) 0.27758(7) 0.26480(4) 0.0351(3) Uani 1 1 d .
C3 C 1.16487(16) 0.13064(8) 0.51029(5) 0.0161(3) Uani 1 1 d .
H3 H 1.1549 0.1847 0.4996 0.019 Uiso 1 1 calc R
N3 N 0.82992(13) 0.13706(7) 0.58380(4) 0.0190(3) Uani 1 1 d .
H3A H 0.8212 0.0849 0.5883 0.023 Uiso 1 1 calc R
C4 C 1.07234(16) 0.10462(8) 0.54632(5) 0.0153(3) Uani 1 1 d .
C6 C 1.19753(16) -0.02552(9) 0.54170(5) 0.0185(3) Uani 1 1 d .
H6 H 1.2098 -0.0794 0.5525 0.022 Uiso 1 1 calc R
C15 C 0.95723(16) 0.16447(9) 0.56401(5) 0.0162(3) Uani 1 1 d .
C5 C 1.08982(16) 0.02477(9) 0.56218(5) 0.0166(3) Uani 1 1 d .
C11 C 1.72342(17) 0.05576(9) 0.26375(5) 0.0204(3) Uani 1 1 d .
C7 C 1.28690(16) 0.00174(9) 0.50584(5) 0.0184(3) Uani 1 1 d .
H7 H 1.3598 -0.0335 0.4923 0.022 Uiso 1 1 calc R
C10 C 1.69948(16) 0.13678(9) 0.27574(5) 0.0180(3) Uani 1 1 d .
C9 C 1.61785(16) 0.15296(9) 0.31582(5) 0.0174(3) Uani 1 1 d .
H9 H 1.5974 0.2074 0.3235 0.021 Uiso 1 1 calc R
C13 C 1.59246(18) 0.01326(9) 0.33307(5) 0.0224(3) Uani 1 1 d .
H13 H 1.5584 -0.0290 0.3526 0.027 Uiso 1 1 calc R
C19 C 1.75351(17) 0.20967(9) 0.24978(5) 0.0205(3) Uani 1 1 d .
C1 C 1.40647(16) 0.07081(9) 0.41482(5) 0.0170(3) Uani 1 1 d .
C8 C 1.56521(16) 0.09288(9) 0.34493(5) 0.0172(3) Uani 1 1 d .
C14 C 1.00557(18) -0.08047(9) 0.61279(6) 0.0238(3) Uani 1 1 d .
H14A H 0.9852 -0.1156 0.5853 0.036 Uiso 1 1 calc R
H14B H 0.9254 -0.0900 0.6356 0.036 Uiso 1 1 calc R
H14C H 1.1107 -0.0921 0.6277 0.036 Uiso 1 1 calc R
C16 C 0.70387(17) 0.18947(9) 0.59845(5) 0.0204(3) Uani 1 1 d .
H16A H 0.7484 0.2432 0.6064 0.024 Uiso 1 1 calc R
H16B H 0.6603 0.1671 0.6273 0.024 Uiso 1 1 calc R
C12 C 1.66966(18) -0.00444(9) 0.29255(6) 0.0242(3) Uani 1 1 d .
H12 H 1.6860 -0.0591 0.2844 0.029 Uiso 1 1 calc R
C18 C 1.8114(2) -0.04270(10) 0.20911(6) 0.0302(4) Uani 1 1 d .
H18A H 1.8690 -0.0457 0.1803 0.045 Uiso 1 1 calc R
H18B H 1.7049 -0.0649 0.2029 0.045 Uiso 1 1 calc R
H18C H 1.8678 -0.0738 0.2343 0.045 Uiso 1 1 calc R
C20 C 1.88846(19) 0.26361(10) 0.18289(6) 0.0274(4) Uani 1 1 d .
H20A H 1.9770 0.2442 0.1648 0.033 Uiso 1 1 calc R
H20B H 1.9297 0.3064 0.2046 0.033 Uiso 1 1 calc R
C21 C 1.7619(2) 0.29844(12) 0.14914(6) 0.0410(5) Uani 1 1 d .
H21A H 1.7251 0.2571 0.1263 0.061 Uiso 1 1 calc R
H21B H 1.8052 0.3440 0.1323 0.061 Uiso 1 1 calc R
H21C H 1.6730 0.3168 0.1669 0.061 Uiso 1 1 calc R
C17 C 0.5726(2) 0.19830(12) 0.56049(6) 0.0383(5) Uani 1 1 d .
H17A H 0.6152 0.2206 0.5319 0.057 Uiso 1 1 calc R
H17B H 0.4915 0.2345 0.5715 0.057 Uiso 1 1 calc R
H17C H 0.5257 0.1455 0.5533 0.057 Uiso 1 1 calc R

loop_
_atom_site_aniso_label
_atom_site_aniso_U_11
_atom_site_aniso_U_22
_atom_site_aniso_U_33
_atom_site_aniso_U_23
_atom_site_aniso_U_13
_atom_site_aniso_U_12
O2 0.0278(6) 0.0133(5) 0.0260(6) -0.0010(4) 0.0090(4) -0.0027(4)
O4 0.0264(6) 0.0172(6) 0.0238(6) 0.0073(4) 0.0110(4) 0.0018(4)
O5 0.0439(7) 0.0164(6) 0.0242(6) -0.0032(5) 0.0173(5) -0.0010(5)
N1 0.0246(7) 0.0150(6) 0.0198(6) -0.0014(5) 0.0084(5) -0.0049(5)
O1 0.0277(6) 0.0174(6) 0.0249(6) -0.0039(5) 0.0102(4) -0.0073(4)
N2 0.0252(7) 0.0134(6) 0.0187(6) -0.0018(5) 0.0086(5) -0.0032(5)
N4 0.0380(8) 0.0181(7) 0.0233(7) 0.0005(6) 0.0133(6) -0.0028(6)
C2 0.0157(7) 0.0187(8) 0.0163(7) -0.0008(6) 0.0033(5) -0.0040(6)
O3 0.0550(8) 0.0170(6) 0.0358(7) -0.0005(5) 0.0219(6) -0.0027(5)
C3 0.0192(7) 0.0117(7) 0.0174(7) -0.0001(6) 0.0017(5) -0.0024(6)
N3 0.0204(6) 0.0135(6) 0.0239(7) 0.0011(5) 0.0079(5) -0.0002(5)
C4 0.0153(7) 0.0152(7) 0.0154(7) -0.0034(6) 0.0007(5) -0.0019(6)
C6 0.0190(7) 0.0164(7) 0.0201(7) 0.0021(6) 0.0013(6) 0.0010(6)
C15 0.0197(7) 0.0149(7) 0.0141(7) -0.0006(6) 0.0012(5) -0.0022(6)
C5 0.0159(7) 0.0184(7) 0.0156(7) 0.0012(6) 0.0019(5) -0.0032(6)
C11 0.0240(8) 0.0210(8) 0.0167(7) -0.0021(6) 0.0061(6) 0.0001(6)
C7 0.0164(7) 0.0190(8) 0.0199(7) -0.0020(6) 0.0026(5) 0.0005(6)
C10 0.0190(7) 0.0182(8) 0.0169(7) -0.0003(6) 0.0013(5) -0.0010(6)
C9 0.0199(7) 0.0146(7) 0.0177(7) -0.0019(6) 0.0013(5) -0.0005(6)
C13 0.0279(8) 0.0162(8) 0.0242(8) 0.0017(6) 0.0098(6) -0.0021(6)
C19 0.0238(8) 0.0179(8) 0.0200(8) -0.0006(6) 0.0028(6) -0.0017(6)
C1 0.0159(7) 0.0171(7) 0.0183(7) 0.0010(6) 0.0029(5) -0.0008(6)
C8 0.0174(7) 0.0182(7) 0.0163(7) -0.0009(6) 0.0034(5) -0.0008(6)
C14 0.0266(8) 0.0184(8) 0.0273(8) 0.0097(7) 0.0081(6) 0.0007(6)
C16 0.0212(8) 0.0189(8) 0.0219(8) -0.0028(6) 0.0082(6) 0.0004(6)
C12 0.0331(9) 0.0138(8) 0.0267(8) -0.0014(6) 0.0093(6) -0.0008(6)
C18 0.0450(10) 0.0192(9) 0.0277(9) -0.0054(7) 0.0133(7) 0.0037(7)
C20 0.0364(9) 0.0233(8) 0.0235(8) 0.0022(7) 0.0096(7) -0.0078(7)
C21 0.0524(12) 0.0356(10) 0.0336(10) 0.0075(9) -0.0076(8) -0.0160(9)
C17 0.0367(10) 0.0436(11) 0.0339(10) -0.0091(9) -0.0040(7) 0.0186(9)

loop_
_atom_type_symbol
_atom_type_description
_atom_type_scat_dispersion_real
_atom_type_scat_dispersion_imag
_atom_type_scat_source
C C 0.0033 0.0016 'International Tables Vol C Tables 4.2.6.8 and 6.1.1.4'
H H 0.0000 0.0000 'International Tables Vol C Tables 4.2.6.8 and 6.1.1.4'
N N 0.0061 0.0033 'International Tables Vol C Tables 4.2.6.8 and 6.1.1.4'
O O 0.0106 0.0060 'International Tables Vol C Tables 4.2.6.8 and 6.1.1.4'

loop_
_geom_angle_atom_site_label_1
_geom_angle_atom_site_label_2
_geom_angle_atom_site_label_3
_geom_angle
C5 O4 C14 118.47(12)
C11 O5 C18 117.92(12)
C2 N1 H1 117.3
C1 N1 H1 117.3
C1 N1 C2 125.34(12)
C1 N2 H2 116.2
C1 N2 C8 127.61(12)
C8 N2 H2 116.2
C19 N4 H4 118.9
C19 N4 C20 122.11(14)
C20 N4 H4 118.9
C3 C2 N1 118.54(13)
C3 C2 C7 118.65(13)
C7 C2 N1 122.76(13)
C2 C3 H3 118.9
C2 C3 C4 122.17(13)
C4 C3 H3 118.9
C15 N3 H3A 118.5
C15 N3 C16 122.98(12)
C16 N3 H3A 118.5
C3 C4 C15 116.49(12)
C3 C4 C5 118.28(13)
C5 C4 C15 125.19(13)
C5 C6 H6 119.5
C7 C6 H6 119.5
C7 C6 C5 120.95(14)
O2 C15 N3 122.06(13)
O2 C15 C4 119.48(13)
N3 C15 C4 118.42(12)
O4 C5 C4 116.85(13)
O4 C5 C6 123.64(13)
C6 C5 C4 119.51(13)
O5 C11 C10 118.13(13)
O5 C11 C12 122.46(14)
C12 C11 C10 119.41(14)
C2 C7 H7 119.8
C6 C7 C2 120.44(14)
C6 C7 H7 119.8
C11 C10 C19 126.88(13)
C9 C10 C11 117.93(14)
C9 C10 C19 115.20(13)
C10 C9 H9 118.6
C8 C9 C10 122.75(14)
C8 C9 H9 118.6
C8 C13 H13 120.1
C8 C13 C12 119.77(14)
C12 C13 H13 120.1
N4 C19 C10 117.60(13)
O3 C19 N4 121.50(15)
O3 C19 C10 120.89(14)
O1 C1 N1 123.70(13)
O1 C1 N2 123.92(13)
N2 C1 N1 112.38(12)
C9 C8 N2 117.56(13)
C9 C8 C13 118.53(13)
C13 C8 N2 123.82(13)
O4 C14 H14A 109.5
O4 C14 H14B 109.5
O4 C14 H14C 109.5
H14A C14 H14B 109.5
H14A C14 H14C 109.5
H14B C14 H14C 109.5
N3 C16 H16A 109.2
N3 C16 H16B 109.2
N3 C16 C17 112.09(13)
H16A C16 H16B 107.9
C17 C16 H16A 109.2
C17 C16 H16B 109.2
C11 C12 C13 121.56(14)
C11 C12 H12 119.2
C13 C12 H12 119.2
O5 C18 H18A 109.5
O5 C18 H18B 109.5
O5 C18 H18C 109.5
H18A C18 H18B 109.5
H18A C18 H18C 109.5
H18B C18 H18C 109.5
N4 C20 H20A 109.2
N4 C20 H20B 109.2
N4 C20 C21 112.26(13)
H20A C20 H20B 107.9
C21 C20 H20A 109.2
C21 C20 H20B 109.2
C20 C21 H21A 109.5
C20 C21 H21B 109.5
C20 C21 H21C 109.5
H21A C21 H21B 109.5
H21A C21 H21C 109.5
H21B C21 H21C 109.5
C16 C17 H17A 109.5
C16 C17 H17B 109.5
C16 C17 H17C 109.5
H17A C17 H17B 109.5
H17A C17 H17C 109.5
H17B C17 H17C 109.5

loop_
_geom_bond_atom_site_label_1
_geom_bond_atom_site_label_2
_geom_bond_distance
O2 C15 1.2456(17)
O4 C5 1.3665(17)
O4 C14 1.4259(17)
O5 C11 1.3740(18)
O5 C18 1.4318(19)
N1 H1 0.8800
N1 C2 1.4174(18)
N1 C1 1.3711(18)
O1 C1 1.2281(17)
N2 H2 0.8800
N2 C1 1.3633(18)
N2 C8 1.4126(18)
N4 H4 0.8800
N4 C19 1.340(2)
N4 C20 1.454(2)
C2 C3 1.387(2)
C2 C7 1.388(2)
O3 C19 1.2258(19)
C3 H3 0.9500
C3 C4 1.395(2)
N3 H3A 0.8800
N3 C15 1.3277(18)
N3 C16 1.4590(18)
C4 C15 1.502(2)
C4 C5 1.406(2)
C6 H6 0.9500
C6 C5 1.391(2)
C6 C7 1.382(2)
C11 C10 1.407(2)
C11 C12 1.386(2)
C7 H7 0.9500
C10 C9 1.393(2)
C10 C19 1.504(2)
C9 H9 0.9500
C9 C8 1.387(2)
C13 H13 0.9500
C13 C8 1.389(2)
C13 C12 1.389(2)
C14 H14A 0.9800
C14 H14B 0.9800
C14 H14C 0.9800
C16 H16A 0.9900
C16 H16B 0.9900
C16 C17 1.505(2)
C12 H12 0.9500
C18 H18A 0.9800
C18 H18B 0.9800
C18 H18C 0.9800
C20 H20A 0.9900
C20 H20B 0.9900
C20 C21 1.507(2)
C21 H21A 0.9800
C21 H21B 0.9800
C21 H21C 0.9800
C17 H17A 0.9800
C17 H17B 0.9800
C17 H17C 0.9800
